data_7055517
loop_
_publ_author_name
'Klap\"otke, Thomas M.'
'Penger, Alexander'
'Pfl\"uger, Carolin'
'Stierstorfer, J\"org'

_publ_section_title
;
 Melt-cast materials: combining the advantages of highly nitrated azoles
 and open-chain nitramines
;
_journal_issue 7
_journal_name_full 'New J. Chem.'
_journal_page_first 6059
_journal_paper_doi 10.1039/C6NJ00202A
_journal_volume 40
_journal_year 2016
_chemical_formula_moiety 'C6 H10 N8 O7, H1 N1 O3'
_chemical_formula_sum 'C6 H11 N9 O10'
_chemical_formula_weight 369.24
_chemical_name_systematic 2,4-bis(methyl(nitro)amino)methyl)-3-nitro-1,2,4-triazol-5-one
_space_group_IT_number 4
_symmetry_cell_setting monoclinic
_symmetry_Int_Tables_number 4
_symmetry_space_group_name_Hall 'P 2yb'
_symmetry_space_group_name_H-M 'P 1 21 1'
_atom_sites_solution_hydrogens geom
_atom_sites_solution_primary direct
_atom_sites_solution_secondary difmap
_audit_creation_date
;
'Wed Nov 10 18:06:48 2010'
;
_audit_creation_method SHELXL-97
_audit_update_record
;
2016-04-15 deposited with the CCDC.
2016-04-25 downloaded from the CCDC.
;
_cell_angle_alpha 90.00
_cell_angle_beta 107.59(3)
_cell_angle_gamma 90.00
_cell_formula_units_Z 2
_cell_length_a 10.828(2)
_cell_length_b 5.5849(11)
_cell_length_c 12.363(3)
_cell_measurement_reflns_used 1633
_cell_measurement_temperature 173(2)
_cell_measurement_theta_max 33.5594
_cell_measurement_theta_min 4.1482
_cell_volume 712.7(3)
_computing_cell_refinement
;
CrysAlisPro, Oxford Diffraction Ltd.,
Version 1.171.33.41 (release 06-05-2009 CrysAlis171 .NET)
(compiled May  6 2009,17:20:42)
;
_computing_data_collection
;
CrysAlisPro, Oxford Diffraction Ltd.,
Version 1.171.33.41 (release 06-05-2009 CrysAlis171 .NET)
(compiled May  6 2009,17:20:42)
;
_computing_data_reduction
;
CrysAlisPro, Oxford Diffraction Ltd.,
Version 1.171.33.41 (release 06-05-2009 CrysAlis171 .NET)
(compiled May  6 2009,17:20:42)
;
_computing_molecular_graphics
;
Diamond Version 3.2k (K. Brandenburg, Crystal Impact GbR, Berlin, 2014).
;
_computing_publication_material
;
Diamond Version 3.2k (K. Brandenburg, Crystal Impact GbR, Berlin, 2014).
;
_computing_structure_refinement 'SHELXL-97 (Sheldrick, 1997)'
_computing_structure_solution SIR-92
_diffrn_ambient_temperature 173(2)
_diffrn_detector_area_resol_mean 15.9809
_diffrn_measured_fraction_theta_full 0.994
_diffrn_measured_fraction_theta_max 0.994
_diffrn_measurement_details
;
  1 omega   -1.00  103.00   1.0000   10.0000
omega____ theta____ kappa____ phi______ frames
    -       32.0000   79.0000    0.0000 104

  2 omega   -1.00  103.00   1.0000   10.0000
omega____ theta____ kappa____ phi______ frames
    -       32.0000   79.0000  120.0000 104

  3 omega  -65.00   39.00   1.0000   10.0000
omega____ theta____ kappa____ phi______ frames
    -      -32.0000   80.0000  250.0000 104

;
_diffrn_measurement_device 'CCD camera on \k-goniostat'
_diffrn_measurement_device_type KappaCCD
_diffrn_measurement_method omega-scan
_diffrn_orient_matrix_UB_11 -0.0314423482
_diffrn_orient_matrix_UB_12 0.0345095443
_diffrn_orient_matrix_UB_13 0.0403639312
_diffrn_orient_matrix_UB_21 0.0526765936
_diffrn_orient_matrix_UB_22 -0.0463645965
_diffrn_orient_matrix_UB_23 0.0442984449
_diffrn_orient_matrix_UB_31 0.0313257711
_diffrn_orient_matrix_UB_32 0.1131786532
_diffrn_orient_matrix_UB_33 0.0059638396
_diffrn_radiation_collimation 0.5
_diffrn_radiation_monochromator graphite
_diffrn_radiation_source 'fine-focus sealed tube'
_diffrn_radiation_type 'Mo K\a'
_diffrn_radiation_wavelength 0.71073
_diffrn_reflns_av_R_equivalents 0.0211
_diffrn_reflns_av_sigmaI/netI 0.0657
_diffrn_reflns_limit_h_max 11
_diffrn_reflns_limit_h_min -13
_diffrn_reflns_limit_k_max 6
_diffrn_reflns_limit_k_min -6
_diffrn_reflns_limit_l_max 12
_diffrn_reflns_limit_l_min -15
_diffrn_reflns_number 3846
_diffrn_reflns_theta_full 26.37
_diffrn_reflns_theta_max 26.37
_diffrn_reflns_theta_min 4.15
_diffrn_source_current 40
_diffrn_source_type 'Spellman generator'
_diffrn_source_voltage 50
_exptl_absorpt_coefficient_mu 0.162
_exptl_absorpt_correction_T_max 1.00000
_exptl_absorpt_correction_T_min 0.98822
_exptl_absorpt_correction_type multi-scan
_exptl_absorpt_process_details
;
CrysAlisPro, Oxford Diffraction Ltd.,
Version 1.171.33.41 (release 06-05-2009 CrysAlis171 .NET)
(compiled May  6 2009,17:20:42)
Empirical absorption correction using spherical harmonics,
 implemented in SCALE3 ABSPACK scaling algorithm.
;
_exptl_crystal_colour colorless
_exptl_crystal_density_diffrn 1.721
_exptl_crystal_density_method 'not measured'
_exptl_crystal_description block
_exptl_crystal_F_000 380
_exptl_crystal_size_max 0.30
_exptl_crystal_size_mid 0.22
_exptl_crystal_size_min 0.16
_refine_diff_density_max 0.181
_refine_diff_density_min -0.159
_refine_diff_density_rms 0.037
_refine_ls_extinction_method none
_refine_ls_goodness_of_fit_ref 0.865
_refine_ls_hydrogen_treatment mixed
_refine_ls_matrix_type full
_refine_ls_number_parameters 270
_refine_ls_number_reflns 2832
_refine_ls_number_restraints 1
_refine_ls_restrained_S_all 0.864
_refine_ls_R_factor_all 0.0529
_refine_ls_R_factor_gt 0.0349
_refine_ls_shift/su_max 0.001
_refine_ls_shift/su_mean 0.000
_refine_ls_structure_factor_coef Fsqd
_refine_ls_weighting_details 'calc w=1/[\s^2^(Fo^2^)+(0.0210P)^2^+0.0000P] where P=(Fo^2^+2Fc^2^)/3'
_refine_ls_weighting_scheme calc
_refine_ls_wR_factor_gt 0.0577
_refine_ls_wR_factor_ref 0.0611
_reflns_number_gt 2094
_reflns_number_total 2832
_reflns_threshold_expression >2\s(I)
_cod_data_source_file c6nj00202a2.cif
_cod_data_source_block fx528
_cod_depositor_comments 'Adding full bibliography for 7055507--7055518.cif.'
_cod_original_cell_volume 712.6(2)
_cod_database_code 7055517

loop_
_symmetry_equiv_pos_as_xyz
'x, y, z'
'-x, y+1/2, -z'

loop_
_atom_site_label
_atom_site_type_symbol
_atom_site_fract_x
_atom_site_fract_y
_atom_site_fract_z
_atom_site_U_iso_or_equiv
_atom_site_adp_type
_atom_site_occupancy
_atom_site_symmetry_multiplicity
_atom_site_calc_flag
O1 O 0.69166(14) 0.2549(3) 0.67492(12) 0.0310(4) Uani 1 1 d
O4 O 1.12545(15) 0.2787(3) 0.62105(14) 0.0397(5) Uani 1 1 d
O10 O 0.36759(14) 0.7429(4) 0.54639(14) 0.0322(4) Uani 1 1 d
O6 O 0.59716(15) 0.7063(3) 0.95862(12) 0.0314(4) Uani 1 1 d
O5 O 0.91635(15) 0.2192(4) 0.57283(13) 0.0376(4) Uani 1 1 d
N1 N 0.87468(16) 0.7286(4) 0.82378(14) 0.0254(4) Uani 1 1 d
N3 N 0.75462(16) 0.4270(4) 0.85478(14) 0.0231(4) Uani 1 1 d
O3 O 0.89778(18) 0.9144(4) 1.03057(15) 0.0470(5) Uani 1 1 d
O8 O 0.56040(13) 0.7411(4) 0.51998(12) 0.0341(4) Uani 1 1 d
O2 O 0.86468(16) 0.5555(4) 1.08425(14) 0.0453(5) Uani 1 1 d
N7 N 0.53277(17) 0.3776(4) 0.85725(15) 0.0244(5) Uani 1 1 d
O7 O 0.39141(15) 0.6519(3) 0.87020(13) 0.0352(5) Uani 1 1 d
O9 O 0.54152(15) 0.7464(4) 0.69017(13) 0.0366(4) Uani 1 1 d
N5 N 0.99696(17) 0.5747(4) 0.63652(16) 0.0280(5) Uani 1 1 d
N2 N 0.82866(16) 0.5908(4) 0.72768(14) 0.0234(4) Uani 1 1 d
N8 N 0.50504(19) 0.5878(4) 0.89747(16) 0.0264(5) Uani 1 1 d
N6 N 1.01364(19) 0.3459(4) 0.60955(16) 0.0295(5) Uani 1 1 d
N9 N 0.49880(17) 0.7429(4) 0.58762(16) 0.0293(5) Uani 1 1 d
C3 C 0.8671(2) 0.6511(5) 0.6272(2) 0.0257(6) Uani 1 1 d
N4 N 0.86541(17) 0.7046(5) 1.01306(17) 0.0323(5) Uani 1 1 d
C5 C 0.6644(2) 0.2916(5) 0.9000(2) 0.0263(6) Uani 1 1 d
C1 C 0.7527(2) 0.4064(4) 0.74218(18) 0.0234(5) Uani 1 1 d
C2 C 0.8272(2) 0.6260(4) 0.89507(18) 0.0241(5) Uani 1 1 d
C4 C 1.1118(3) 0.7079(6) 0.7000(2) 0.0344(6) Uani 1 1 d
C6 C 0.4266(3) 0.2436(7) 0.7803(2) 0.0346(6) Uani 1 1 d
H3A H 0.862(2) 0.830(5) 0.6191(19) 0.028(7) Uiso 1 1 d
H5A H 0.667(2) 0.124(4) 0.8733(18) 0.023(6) Uiso 1 1 d
H3B H 0.804(2) 0.574(4) 0.5631(18) 0.023(6) Uiso 1 1 d
H10 H 0.351(2) 0.745(6) 0.472(2) 0.047(8) Uiso 1 1 d
H5B H 0.6975(19) 0.295(4) 0.9821(18) 0.029(6) Uiso 1 1 d
H4A H 1.150(2) 0.632(5) 0.770(2) 0.049(8) Uiso 1 1 d
H6C H 0.359(2) 0.206(5) 0.812(2) 0.051(8) Uiso 1 1 d
H6A H 0.385(3) 0.337(6) 0.719(2) 0.063(10) Uiso 1 1 d
H4B H 1.178(2) 0.699(5) 0.6596(19) 0.051(8) Uiso 1 1 d
H6B H 0.458(3) 0.118(6) 0.755(3) 0.077(12) Uiso 1 1 d
H4C H 1.084(2) 0.861(5) 0.703(2) 0.048(9) Uiso 1 1 d

loop_
_atom_site_aniso_label
_atom_site_aniso_U_11
_atom_site_aniso_U_22
_atom_site_aniso_U_33
_atom_site_aniso_U_23
_atom_site_aniso_U_13
_atom_site_aniso_U_12
O1 0.0334(9) 0.0321(10) 0.0304(8) -0.0063(10) 0.0139(7) -0.0084(9)
O4 0.0281(10) 0.0455(13) 0.0481(10) -0.0029(11) 0.0155(8) 0.0095(9)
O10 0.0254(9) 0.0431(11) 0.0303(9) 0.0089(11) 0.0115(7) 0.0069(9)
O6 0.0326(9) 0.0331(12) 0.0288(8) -0.0095(9) 0.0098(7) -0.0037(9)
O5 0.0354(10) 0.0301(11) 0.0490(10) -0.0046(11) 0.0154(8) -0.0090(9)
N1 0.0230(10) 0.0293(11) 0.0242(9) -0.0026(11) 0.0078(8) 0.0003(10)
N3 0.0216(10) 0.0270(11) 0.0229(10) 0.0027(10) 0.0099(8) 0.0020(9)
O3 0.0473(12) 0.0503(14) 0.0441(11) -0.0196(11) 0.0147(9) -0.0145(10)
O8 0.0317(9) 0.0406(10) 0.0367(9) 0.0013(11) 0.0203(7) 0.0038(9)
O2 0.0456(12) 0.0592(14) 0.0279(9) 0.0108(10) 0.0063(8) 0.0028(10)
N7 0.0271(11) 0.0219(12) 0.0274(11) -0.0033(9) 0.0129(9) 0.0009(9)
O7 0.0239(9) 0.0450(12) 0.0390(9) -0.0010(9) 0.0129(7) 0.0099(8)
O9 0.0424(10) 0.0405(11) 0.0248(8) 0.0034(10) 0.0070(7) 0.0088(10)
N5 0.0270(12) 0.0276(13) 0.0331(11) -0.0031(11) 0.0146(9) -0.0030(10)
N2 0.0242(10) 0.0273(12) 0.0207(10) 0.0004(9) 0.0098(8) -0.0008(8)
N8 0.0293(12) 0.0295(13) 0.0238(10) 0.0028(10) 0.0132(9) 0.0038(10)
N6 0.0314(13) 0.0302(13) 0.0301(12) 0.0022(10) 0.0143(10) 0.0017(10)
N9 0.0303(12) 0.0244(11) 0.0353(11) 0.0048(12) 0.0132(9) 0.0072(11)
C3 0.0228(13) 0.0308(16) 0.0255(13) 0.0040(12) 0.0105(10) 0.0000(10)
N4 0.0229(11) 0.0467(17) 0.0269(11) -0.0035(13) 0.0072(8) -0.0018(11)
C5 0.0248(13) 0.0294(17) 0.0281(14) 0.0075(13) 0.0133(11) 0.0031(11)
C1 0.0197(12) 0.0255(15) 0.0277(13) 0.0015(13) 0.0111(10) 0.0049(11)
C2 0.0194(12) 0.0303(14) 0.0233(12) 0.0004(11) 0.0076(9) 0.0010(10)
C4 0.0276(15) 0.0361(19) 0.0373(16) -0.0062(16) 0.0067(12) -0.0025(14)
C6 0.0291(15) 0.0403(18) 0.0340(15) -0.0084(17) 0.0088(12) -0.0047(14)

loop_
_atom_type_symbol
_atom_type_description
_atom_type_scat_dispersion_real
_atom_type_scat_dispersion_imag
_atom_type_scat_source
C C 0.0033 0.0016 'International Tables Vol C Tables 4.2.6.8 and 6.1.1.4'
H H 0.0000 0.0000 'International Tables Vol C Tables 4.2.6.8 and 6.1.1.4'
N N 0.0061 0.0033 'International Tables Vol C Tables 4.2.6.8 and 6.1.1.4'
O O 0.0106 0.0060 'International Tables Vol C Tables 4.2.6.8 and 6.1.1.4'

loop_
_geom_angle_atom_site_label_1
_geom_angle_atom_site_label_2
_geom_angle_atom_site_label_3
_geom_angle
N9 O10 H10 104.7(14)
C2 N1 N2 103.16(19)
C2 N3 C1 105.40(18)
C2 N3 C5 130.85(19)
C1 N3 C5 121.8(2)
N8 N7 C5 117.5(2)
N8 N7 C6 118.0(2)
C5 N7 C6 124.3(2)
N6 N5 C3 117.5(2)
N6 N5 C4 117.5(2)
C3 N5 C4 123.0(2)
C1 N2 N1 112.61(16)
C1 N2 C3 128.5(2)
N1 N2 C3 118.83(19)
O7 N8 O6 124.4(2)
O7 N8 N7 118.1(2)
O6 N8 N7 117.49(19)
O4 N6 O5 124.5(2)
O4 N6 N5 117.4(2)
O5 N6 N5 118.10(19)
O9 N9 O8 127.16(18)
O9 N9 O10 114.74(16)
O8 N9 O10 118.09(17)
N5 C3 N2 112.6(2)
N5 C3 H3A 108.7(13)
N2 C3 H3A 107.1(13)
N5 C3 H3B 111.4(13)
N2 C3 H3B 106.1(12)
H3A C3 H3B 110.8(19)
O2 N4 O3 126.4(2)
O2 N4 C2 117.2(2)
O3 N4 C2 116.4(2)
N7 C5 N3 112.63(19)
N7 C5 H5A 108.3(13)
N3 C5 H5A 105.7(13)
N7 C5 H5B 112.9(12)
N3 C5 H5B 108.0(13)
H5A C5 H5B 109.1(19)
O1 C1 N2 130.8(2)
O1 C1 N3 125.2(2)
N2 C1 N3 104.00(19)
N1 C2 N3 114.8(2)
N1 C2 N4 120.1(2)
N3 C2 N4 124.6(2)
N5 C4 H4A 109.6(17)
N5 C4 H4B 109.2(15)
H4A C4 H4B 105(2)
N5 C4 H4C 105.5(17)
H4A C4 H4C 116(2)
H4B C4 H4C 112(2)
N7 C6 H6C 113.6(15)
N7 C6 H6A 109.7(19)
H6C C6 H6A 103(2)
N7 C6 H6B 109(2)
H6C C6 H6B 113(3)
H6A C6 H6B 108(3)

loop_
_geom_bond_atom_site_label_1
_geom_bond_atom_site_label_2
_geom_bond_distance
O1 C1 1.230(3)
O4 N6 1.234(2)
O10 N9 1.357(2)
O10 H10 0.88(2)
O6 N8 1.245(2)
O5 N6 1.236(3)
N1 C2 1.282(3)
N1 N2 1.376(2)
N3 C2 1.365(3)
N3 C1 1.391(3)
N3 C5 1.473(3)
O3 N4 1.224(3)
O8 N9 1.217(2)
O2 N4 1.213(3)
N7 N8 1.344(3)
N7 C5 1.444(3)
N7 C6 1.458(3)
O7 N8 1.227(2)
O9 N9 1.211(2)
N5 N6 1.346(3)
N5 C3 1.440(3)
N5 C4 1.458(3)
N2 C1 1.363(3)
N2 C3 1.464(3)
C3 H3A 1.00(3)
C3 H3B 0.98(2)
N4 C2 1.458(3)
C5 H5A 0.99(2)
C5 H5B 0.97(2)
C4 H4A 0.94(3)
C4 H4B 0.99(2)
C4 H4C 0.91(3)
C6 H6C 0.96(3)
C6 H6A 0.92(3)
C6 H6B 0.88(3)

loop_
_geom_torsion_atom_site_label_1
_geom_torsion_atom_site_label_2
_geom_torsion_atom_site_label_3
_geom_torsion_atom_site_label_4
_geom_torsion
C2 N1 N2 C1 0.4(2)
C2 N1 N2 C3 -178.2(2)
C5 N7 N8 O7 -173.21(18)
C6 N7 N8 O7 2.3(3)
C5 N7 N8 O6 7.9(3)
C6 N7 N8 O6 -176.6(2)
C3 N5 N6 O4 -177.75(19)
C4 N5 N6 O4 -13.3(3)
C3 N5 N6 O5 3.8(3)
C4 N5 N6 O5 168.2(2)
N6 N5 C3 N2 83.5(3)
C4 N5 C3 N2 -80.0(3)
C1 N2 C3 N5 -101.1(3)
N1 N2 C3 N5 77.2(3)
N8 N7 C5 N3 -73.1(2)
C6 N7 C5 N3 111.7(3)
C2 N3 C5 N7 90.5(3)
C1 N3 C5 N7 -71.0(3)
N1 N2 C1 O1 176.7(2)
C3 N2 C1 O1 -4.9(4)
N1 N2 C1 N3 -1.7(2)
C3 N2 C1 N3 176.7(2)
C2 N3 C1 O1 -176.3(2)
C5 N3 C1 O1 -10.7(3)
C2 N3 C1 N2 2.2(2)
C5 N3 C1 N2 167.79(19)
N2 N1 C2 N3 1.1(2)
N2 N1 C2 N4 173.35(19)
C1 N3 C2 N1 -2.2(2)
C5 N3 C2 N1 -166.0(2)
C1 N3 C2 N4 -174.0(2)
C5 N3 C2 N4 22.2(3)
O2 N4 C2 N1 -150.2(2)
O3 N4 C2 N1 28.3(3)
O2 N4 C2 N3 21.1(3)
O3 N4 C2 N3 -160.3(2)
